data_8105974
loop_
_publ_author_name
'Deng, Tao-Li'
'Liu, Zheng-Jun'
'Chen, Xiao-Miao'
'Liu, Xue-Mei'

_publ_section_title
;
 Crystal structure of
 bis(2,2&#x2032;-bipyridine-\k2N,N&#x2032;)-tetrakis(\m2-3-(phenylsulfonamido)propanoato-\k2O:O&#x2032;)-bis(3-(phenylsulfonamido)propanoato-\k2O,O&#x2032;)digadolinium(III)
 -- 2,2&#x2032;-bipyridine (1/1), C84H84Gd2N12O24S6
;
_journal_issue 6
_journal_name_full 'Zeitschrift f\"ur Kristallographie - New Crystal Structures'
_journal_page_first 1189
_journal_page_last 1191
_journal_paper_doi 10.1515/ncrs-2019-0318
_journal_volume 234
_journal_year 2019
_chemical_formula_moiety 'C74 H76 Gd2 N10 O24 S6, C10 H8 N2'
_chemical_formula_sum 'C84 H84 Gd2 N12 O24 S6'
_chemical_formula_weight 2152.49
_space_group_crystal_system triclinic
_space_group_IT_number 2
_space_group_name_Hall '-P 1'
_space_group_name_H-M_alt 'P -1'
_atom_sites_solution_hydrogens geom
_atom_sites_solution_primary iterative
_cell_angle_alpha 89.635(3)
_cell_angle_beta 82.334(3)
_cell_angle_gamma 69.794(3)
_cell_formula_units_Z 1
_cell_length_a 9.733(2)
_cell_length_b 11.3610(8)
_cell_length_c 21.4970(3)
_cell_measurement_reflns_used 2939
_cell_measurement_temperature 293(2)
_cell_measurement_theta_max 20.962
_cell_measurement_theta_min 2.252
_cell_volume 2208.8(5)
_computing_cell_refinement 'SAINT v8.34A (Bruker, 2013)'
_computing_data_collection 'Bruker SMART'
_computing_data_reduction 'SAINT v8.34A (Bruker, 2013)'
_computing_molecular_graphics 'Olex2 (Dolomanov et al., 2009)'
_computing_publication_material 'Olex2 (Dolomanov et al., 2009)'
_computing_structure_refinement 'ShelXL (Sheldrick, 2015)'
_computing_structure_solution 'ShelXT (Sheldrick, 2015)'
_diffrn_ambient_temperature 293(2)
_diffrn_measured_fraction_theta_full 0.993
_diffrn_measured_fraction_theta_max 0.993
_diffrn_measurement_device_type 'CCD area detector'
_diffrn_measurement_method 'phi and omega scans'
_diffrn_radiation_monochromator graphite
_diffrn_radiation_type MoK\a
_diffrn_radiation_wavelength 0.71073
_diffrn_reflns_av_R_equivalents 0.0505
_diffrn_reflns_av_unetI/netI 0.0889
_diffrn_reflns_Laue_measured_fraction_full 0.993
_diffrn_reflns_Laue_measured_fraction_max 0.993
_diffrn_reflns_limit_h_max 11
_diffrn_reflns_limit_h_min -11
_diffrn_reflns_limit_k_max 12
_diffrn_reflns_limit_k_min -13
_diffrn_reflns_limit_l_max 25
_diffrn_reflns_limit_l_min -25
_diffrn_reflns_number 15497
_diffrn_reflns_point_group_measured_fraction_full 0.993
_diffrn_reflns_point_group_measured_fraction_max 0.993
_diffrn_reflns_theta_full 25.000
_diffrn_reflns_theta_max 25.000
_diffrn_reflns_theta_min 2.647
_exptl_absorpt_coefficient_mu 1.712
_exptl_absorpt_correction_T_max 0.7456
_exptl_absorpt_correction_T_min 0.5566
_exptl_absorpt_correction_type multi-scan
_exptl_absorpt_process_details
;
'SADABS-2014/3 (Bruker,2014/3) was used for absorption 
correction. wR2(int) was 0.0848 before and 0.0465 after 
correction. The Ratio of minimum to maximum transmission 
is 0.7465. The \l/2 correction factor is 0.00150.
;
_exptl_crystal_colour colorless
_exptl_crystal_density_diffrn 1.618
_exptl_crystal_density_meas .
_exptl_crystal_density_method 'not measured'
_exptl_crystal_description block
_exptl_crystal_F_000 1088
_exptl_crystal_size_max 0.32
_exptl_crystal_size_mid 0.28
_exptl_crystal_size_min 0.25
_refine_diff_density_max 0.919
_refine_diff_density_min -0.673
_refine_diff_density_rms 0.118
_refine_ls_extinction_coef .
_refine_ls_extinction_method none
_refine_ls_goodness_of_fit_ref 0.994
_refine_ls_hydrogen_treatment constr
_refine_ls_matrix_type full
_refine_ls_number_parameters 577
_refine_ls_number_reflns 7752
_refine_ls_number_restraints 0
_refine_ls_restrained_S_all 0.994
_refine_ls_R_factor_all 0.0706
_refine_ls_R_factor_gt 0.0467
_refine_ls_shift/su_max 0.000
_refine_ls_shift/su_mean 0.000
_refine_ls_structure_factor_coef Fsqd
_refine_ls_weighting_details 'w=1/[\s^2^(Fo^2^)+(0.0362P)^2^] where P=(Fo^2^+2Fc^2^)/3'
_refine_ls_weighting_scheme calc
_refine_ls_wR_factor_gt 0.0862
_refine_ls_wR_factor_ref 0.0925
_reflns_Friedel_coverage 0.000
_reflns_Friedel_fraction_full .
_reflns_Friedel_fraction_max .
_reflns_number_gt 6039
_reflns_number_total 7752
_reflns_threshold_expression 'I > 2\s(I)'
_cod_data_source_file suppl_ncrs-2019-0318_suppl.cif
_cod_data_source_block a
_cod_database_code 8105974
_shelx_space_group_comment
;
The symmetry employed for this shelxl refinement is uniquely defined
by the following loop, which should always be used as a source of
symmetry information in preference to the above space-group names.
They are only intended as comments.
;
_shelx_estimated_absorpt_t_max 0.674
_shelx_estimated_absorpt_t_min 0.610
_olex2_refinement_description
;
1. Fixed Uiso
 At 1.2 times of:
  All C(H) groups, All C(H,H) groups, All N(H) groups
2.a Secondary CH2 refined with riding coordinates:
 C12(H12A,H12B), C13(H13A,H13B), C21(H21A,H21B), C22(H22A,H22B), C30(H30A,
 H30B), C31(H31A,H31B)
2.b Aromatic/amide H refined with riding coordinates:
 C1(H1), C2(H2), C3(H3), C4(H4), C7(H7), C8(H8), C9(H9), C10(H10), C15(H15),
 C16(H16), C17(H17), C18(H18), C19(H19), C24(H24), C25(H25), C26(H26), C27(H27),
  C28(H28), C33(H33), C34(H34), C35(H35), C36(H36), C38(H38), C39(H39),
 C40(H40), C41(H41), C85(H85), N3(H3A), N4(H4A), N5(H5)
;

loop_
_space_group_symop_operation_xyz
'x, y, z'
'-x, -y, -z'

loop_
_atom_site_label
_atom_site_type_symbol
_atom_site_fract_x
_atom_site_fract_y
_atom_site_fract_z
_atom_site_U_iso_or_equiv
_atom_site_adp_type
_atom_site_occupancy
_atom_site_site_symmetry_order
_atom_site_calc_flag
_atom_site_refinement_flags_posn
_atom_site_refinement_flags_adp
_atom_site_refinement_flags_occupancy
_atom_site_disorder_assembly
_atom_site_disorder_group
Gd1 Gd 0.83560(3) 0.11496(2) -0.04110(2) 0.02220(9) Uani 1 1 d . . . . .
S1 S 0.7796(3) 0.53217(17) 0.24398(11) 0.0752(7) Uani 1 1 d . . . . .
S2 S 0.7572(2) -0.18006(16) -0.34248(8) 0.0504(5) Uani 1 1 d . . . . .
S3 S 0.78975(18) 0.05922(15) 0.27480(8) 0.0432(4) Uani 1 1 d . . . . .
O1 O 0.9924(4) 0.0922(3) 0.04991(16) 0.0280(9) Uani 1 1 d . . . . .
O2 O 0.8095(4) 0.2679(3) 0.04533(17) 0.0394(10) Uani 1 1 d . . . . .
O3 O 0.7952(7) 0.6017(5) 0.1890(3) 0.102(2) Uani 1 1 d . . . . .
O4 O 0.8303(7) 0.5570(5) 0.2994(3) 0.113(2) Uani 1 1 d . . . . .
O5 O 0.8496(4) 0.0917(3) -0.15444(17) 0.0333(9) Uani 1 1 d . . . . .
O6 O 0.7081(4) 0.0017(3) -0.10152(18) 0.0354(9) Uani 1 1 d . . . . .
O7 O 0.6853(6) -0.2330(4) -0.3822(2) 0.0721(15) Uani 1 1 d . . . . .
O8 O 0.9085(5) -0.2441(4) -0.3354(2) 0.0709(15) Uani 1 1 d . . . . .
O9 O 0.7498(4) 0.0134(3) 0.04240(17) 0.0323(9) Uani 1 1 d . . . . .
O10 O 0.9336(4) -0.1322(3) 0.08139(16) 0.0305(9) Uani 1 1 d . . . . .
O11 O 0.6431(5) 0.1368(4) 0.2668(2) 0.0608(13) Uani 1 1 d . . . . .
O12 O 0.8956(5) 0.1203(4) 0.2774(2) 0.0567(12) Uani 1 1 d . . . . .
C1 C 0.4638(6) 0.1849(5) 0.0030(3) 0.0376(15) Uani 1 1 d . . . . .
H1 H 0.504160 0.106530 0.019614 0.045 Uiso 1 1 calc R . . . .
C2 C 0.3114(6) 0.2382(5) 0.0089(3) 0.0409(15) Uani 1 1 d . . . . .
H2 H 0.250827 0.196273 0.027648 0.049 Uiso 1 1 calc R . . . .
C3 C 0.2532(7) 0.3548(6) -0.0141(3) 0.0541(19) Uani 1 1 d . . . . .
H3 H 0.151271 0.394496 -0.010641 0.065 Uiso 1 1 calc R . . . .
C4 C 0.3459(7) 0.4127(6) -0.0422(3) 0.0479(18) Uani 1 1 d . . . . .
H4 H 0.306726 0.492622 -0.057301 0.057 Uiso 1 1 calc R . . . .
C5 C 0.4978(6) 0.3530(5) -0.0482(3) 0.0312(14) Uani 1 1 d . . . . .
C6 C 0.6023(7) 0.4099(5) -0.0792(3) 0.0328(14) Uani 1 1 d . . . . .
C7 C 0.5551(8) 0.5293(5) -0.1029(3) 0.0479(17) Uani 1 1 d . . . . .
H7 H 0.455193 0.578094 -0.097225 0.057 Uiso 1 1 calc R . . . .
C8 C 0.6572(8) 0.5748(6) -0.1346(3) 0.0545(19) Uani 1 1 d . . . . .
H8 H 0.626903 0.653624 -0.151683 0.065 Uiso 1 1 calc R . . . .
C9 C 0.8042(8) 0.5026(5) -0.1409(3) 0.0504(18) Uani 1 1 d . . . . .
H9 H 0.875465 0.531167 -0.162194 0.061 Uiso 1 1 calc R . . . .
C10 C 0.8440(7) 0.3860(5) -0.1146(3) 0.0452(16) Uani 1 1 d . . . . .
H10 H 0.943996 0.337847 -0.118231 0.054 Uiso 1 1 calc R . . . .
C11 C 0.9143(6) 0.2017(5) 0.0721(3) 0.0342(14) Uani 1 1 d . . . . .
C12 C 0.9497(7) 0.2473(6) 0.1312(3) 0.0527(19) Uani 1 1 d . . . . .
H12A H 0.994712 0.175258 0.155419 0.063 Uiso 1 1 calc R . . . .
H12B H 1.022451 0.287266 0.119825 0.063 Uiso 1 1 calc R . . . .
C13 C 0.8243(8) 0.3353(6) 0.1710(3) 0.0572(19) Uani 1 1 d . . . . .
H13A H 0.773639 0.404005 0.146051 0.069 Uiso 1 1 calc R . . . .
H13B H 0.755582 0.293085 0.185939 0.069 Uiso 1 1 calc R . . . .
C14 C 0.5936(9) 0.5504(6) 0.2600(3) 0.060(2) Uani 1 1 d . . . . .
C15 C 0.5446(12) 0.4707(8) 0.2985(4) 0.080(3) Uani 1 1 d . . . . .
H15 H 0.613069 0.405596 0.316433 0.095 Uiso 1 1 calc R . . . .
C16 C 0.3955(14) 0.4855(9) 0.3109(4) 0.095(3) Uani 1 1 d . . . . .
H16 H 0.364743 0.429733 0.335964 0.114 Uiso 1 1 calc R . . . .
C17 C 0.2963(11) 0.5818(9) 0.2860(4) 0.095(3) Uani 1 1 d . . . . .
H17 H 0.196093 0.593695 0.294830 0.114 Uiso 1 1 calc R . . . .
C18 C 0.3417(12) 0.6631(8) 0.2476(4) 0.083(3) Uani 1 1 d . . . . .
H18 H 0.272247 0.729180 0.230585 0.099 Uiso 1 1 calc R . . . .
C19 C 0.4883(12) 0.6467(7) 0.2344(4) 0.078(3) Uani 1 1 d . . . . .
H19 H 0.518070 0.700995 0.207918 0.094 Uiso 1 1 calc R . . . .
C20 C 0.7618(6) 0.0310(5) -0.1526(3) 0.0287(13) Uani 1 1 d . . . . .
C21 C 0.7219(7) -0.0031(5) -0.2132(3) 0.0385(15) Uani 1 1 d . . . . .
H21A H 0.625519 0.056096 -0.218824 0.046 Uiso 1 1 calc R . . . .
H21B H 0.792789 0.006146 -0.247350 0.046 Uiso 1 1 calc R . . . .
C22 C 0.7178(7) -0.1332(5) -0.2178(3) 0.0453(17) Uani 1 1 d . . . . .
H22A H 0.816929 -0.192717 -0.217088 0.054 Uiso 1 1 calc R . . . .
H22B H 0.655631 -0.145784 -0.181102 0.054 Uiso 1 1 calc R . . . .
C23 C 0.7414(8) -0.0301(6) -0.3696(3) 0.0443(16) Uani 1 1 d . . . . .
C24 C 0.6045(8) 0.0621(7) -0.3673(3) 0.059(2) Uani 1 1 d . . . . .
H24 H 0.519862 0.045437 -0.351270 0.071 Uiso 1 1 calc R . . . .
C25 C 0.5930(11) 0.1794(8) -0.3890(4) 0.078(3) Uani 1 1 d . . . . .
H25 H 0.500330 0.241650 -0.386982 0.094 Uiso 1 1 calc R . . . .
C26 C 0.7162(14) 0.2049(9) -0.4132(4) 0.094(3) Uani 1 1 d . . . . .
H26 H 0.707708 0.283812 -0.428069 0.113 Uiso 1 1 calc R . . . .
C27 C 0.8548(13) 0.1112(10) -0.4156(4) 0.099(3) Uani 1 1 d . . . . .
H27 H 0.939904 0.127210 -0.431669 0.119 Uiso 1 1 calc R . . . .
C28 C 0.8642(9) -0.0037(8) -0.3940(4) 0.071(2) Uani 1 1 d . . . . .
H28 H 0.956675 -0.066217 -0.395931 0.086 Uiso 1 1 calc R . . . .
C29 C 0.8010(6) -0.0598(5) 0.0838(3) 0.0283(13) Uani 1 1 d . . . . .
C30 C 0.6931(6) -0.0609(6) 0.1407(3) 0.0450(16) Uani 1 1 d . . . . .
H30A H 0.634606 -0.110011 0.130260 0.054 Uiso 1 1 calc R . . . .
H30B H 0.626169 0.024380 0.151173 0.054 Uiso 1 1 calc R . . . .
C31 C 0.7650(7) -0.1139(6) 0.1978(3) 0.0415(15) Uani 1 1 d . . . . .
H31A H 0.688741 -0.114312 0.231745 0.050 Uiso 1 1 calc R . . . .
H31B H 0.829166 -0.200231 0.187936 0.050 Uiso 1 1 calc R . . . .
C32 C 0.7743(7) -0.0186(6) 0.3449(3) 0.0460(17) Uani 1 1 d . . . . .
C33 C 0.7020(8) 0.0533(7) 0.3991(3) 0.062(2) Uani 1 1 d . . . . .
H33 H 0.664154 0.140450 0.398549 0.075 Uiso 1 1 calc R . . . .
C34 C 0.6874(10) -0.0083(11) 0.4544(4) 0.088(3) Uani 1 1 d . . . . .
H34 H 0.639668 0.038365 0.491385 0.106 Uiso 1 1 calc R . . . .
C35 C 0.7422(11) -0.1368(10) 0.4553(4) 0.088(3) Uani 1 1 d . . . . .
H35 H 0.730516 -0.176148 0.492679 0.105 Uiso 1 1 calc R . . . .
C36 C 0.8131(10) -0.2070(9) 0.4022(4) 0.083(3) Uani 1 1 d . . . . .
H36 H 0.849940 -0.294167 0.403083 0.100 Uiso 1 1 calc R . . . .
C37 C 0.4202(7) 0.5153(6) 0.5097(3) 0.0476(17) Uani 1 1 d . . . . .
C38 C 0.3410(8) 0.4542(7) 0.4842(4) 0.070(2) Uani 1 1 d . . . . .
H38 H 0.388350 0.388931 0.454340 0.084 Uiso 1 1 calc R . . . .
C39 C 0.1932(10) 0.4889(9) 0.5024(5) 0.106(4) Uani 1 1 d . . . . .
H39 H 0.138058 0.447190 0.486025 0.128 Uiso 1 1 calc R . . . .
C40 C 0.1275(9) 0.5869(9) 0.5456(4) 0.099(3) Uani 1 1 d . . . . .
H40 H 0.025915 0.613821 0.558192 0.119 Uiso 1 1 calc R . . . .
C41 C 0.2094(9) 0.6441(8) 0.5697(4) 0.077(3) Uani 1 1 d . . . . .
H41 H 0.162978 0.708345 0.600197 0.092 Uiso 1 1 calc R . . . .
C85 C 0.8301(8) -0.1480(7) 0.3469(3) 0.0565(19) Uani 1 1 d . . . . .
H85 H 0.879736 -0.195878 0.310518 0.068 Uiso 1 1 calc R . . . .
N1 N 0.5561(5) 0.2384(4) -0.0247(2) 0.0322(11) Uani 1 1 d . . . . .
N2 N 0.7473(5) 0.3390(4) -0.0843(2) 0.0320(11) Uani 1 1 d . . . . .
N3 N 0.8642(6) 0.3863(4) 0.2249(2) 0.0548(16) Uani 1 1 d . . . . .
H3A H 0.930932 0.339856 0.245748 0.066 Uiso 1 1 calc R . . . .
N4 N 0.6628(6) -0.1609(4) -0.2742(2) 0.0468(14) Uani 1 1 d . . . . .
H4A H 0.576445 -0.166950 -0.270432 0.056 Uiso 1 1 calc R . . . .
N5 N 0.8517(5) -0.0436(5) 0.2194(2) 0.0440(13) Uani 1 1 d . . . . .
H5 H 0.940469 -0.058936 0.200947 0.053 Uiso 1 1 calc R . . . .
N6 N 0.3551(6) 0.6125(5) 0.5519(3) 0.0578(16) Uani 1 1 d . . . . .

loop_
_atom_site_aniso_label
_atom_site_aniso_U_11
_atom_site_aniso_U_22
_atom_site_aniso_U_33
_atom_site_aniso_U_23
_atom_site_aniso_U_13
_atom_site_aniso_U_12
Gd1 0.02409(15) 0.01721(13) 0.02200(15) 0.00029(9) -0.00421(10) -0.00264(10)
S1 0.1128(19) 0.0437(11) 0.0710(15) -0.0155(10) -0.0110(13) -0.0299(12)
S2 0.0578(12) 0.0539(10) 0.0427(11) -0.0141(8) 0.0007(9) -0.0262(9)
S3 0.0401(10) 0.0497(10) 0.0418(10) -0.0041(8) -0.0004(8) -0.0199(8)
O1 0.029(2) 0.0188(18) 0.028(2) -0.0032(15) -0.0035(17) 0.0021(16)
O2 0.045(3) 0.0232(19) 0.037(2) -0.0058(17) -0.018(2) 0.0082(19)
O3 0.135(6) 0.056(3) 0.118(5) 0.022(3) 0.008(4) -0.045(4)
O4 0.136(6) 0.090(4) 0.104(5) -0.059(4) -0.036(4) -0.021(4)
O5 0.033(2) 0.041(2) 0.028(2) 0.0026(18) -0.0047(18) -0.016(2)
O6 0.046(3) 0.037(2) 0.025(2) 0.0024(18) -0.0011(19) -0.019(2)
O7 0.108(4) 0.078(3) 0.047(3) -0.019(3) -0.009(3) -0.054(3)
O8 0.049(3) 0.061(3) 0.084(4) -0.008(3) 0.009(3) -0.002(3)
O9 0.026(2) 0.036(2) 0.034(2) 0.0081(18) -0.0057(18) -0.0087(18)
O10 0.028(2) 0.029(2) 0.033(2) 0.0043(17) -0.0015(17) -0.0081(18)
O11 0.037(3) 0.060(3) 0.076(4) 0.000(3) -0.002(2) -0.007(2)
O12 0.064(3) 0.065(3) 0.056(3) -0.003(2) -0.008(2) -0.041(3)
C1 0.032(4) 0.027(3) 0.049(4) 0.004(3) -0.008(3) -0.003(3)
C2 0.031(3) 0.041(4) 0.050(4) -0.003(3) 0.002(3) -0.014(3)
C3 0.026(4) 0.060(5) 0.063(5) 0.007(4) -0.008(3) 0.001(3)
C4 0.041(4) 0.033(3) 0.056(5) 0.012(3) -0.013(3) 0.008(3)
C5 0.036(3) 0.020(3) 0.032(3) -0.001(2) -0.010(3) 0.000(3)
C6 0.042(4) 0.024(3) 0.029(3) 0.002(2) -0.010(3) -0.005(3)
C7 0.053(4) 0.024(3) 0.064(5) 0.005(3) -0.016(4) -0.008(3)
C8 0.068(5) 0.030(3) 0.062(5) 0.015(3) -0.018(4) -0.009(4)
C9 0.069(5) 0.032(3) 0.055(5) 0.014(3) -0.002(4) -0.025(4)
C10 0.048(4) 0.031(3) 0.050(4) 0.007(3) -0.001(3) -0.008(3)
C11 0.040(4) 0.024(3) 0.033(4) -0.006(3) -0.003(3) -0.005(3)
C12 0.047(4) 0.051(4) 0.050(4) -0.027(3) -0.020(3) 0.002(3)
C13 0.070(5) 0.065(5) 0.035(4) -0.013(3) -0.004(4) -0.023(4)
C14 0.111(7) 0.029(4) 0.030(4) -0.003(3) 0.000(4) -0.015(4)
C15 0.111(8) 0.058(5) 0.055(6) 0.014(4) -0.010(5) -0.013(6)
C16 0.152(10) 0.076(6) 0.050(6) 0.012(5) 0.011(6) -0.039(7)
C17 0.110(8) 0.085(7) 0.065(6) -0.010(5) -0.002(6) -0.006(6)
C18 0.125(9) 0.049(5) 0.063(6) 0.006(4) -0.027(6) -0.009(6)
C19 0.122(8) 0.044(5) 0.059(6) -0.005(4) -0.012(6) -0.017(5)
C20 0.031(3) 0.024(3) 0.033(4) 0.001(3) -0.016(3) -0.007(3)
C21 0.050(4) 0.041(3) 0.033(4) 0.004(3) -0.008(3) -0.026(3)
C22 0.059(4) 0.041(4) 0.037(4) -0.006(3) -0.013(3) -0.016(3)
C23 0.055(4) 0.051(4) 0.034(4) -0.005(3) -0.004(3) -0.030(4)
C24 0.067(5) 0.065(5) 0.047(5) -0.009(4) -0.007(4) -0.026(4)
C25 0.108(8) 0.062(5) 0.059(6) -0.004(4) -0.038(5) -0.014(5)
C26 0.153(10) 0.081(7) 0.085(7) 0.026(5) -0.056(7) -0.073(8)
C27 0.125(9) 0.125(9) 0.099(8) 0.050(7) -0.042(7) -0.100(8)
C28 0.067(5) 0.092(6) 0.070(6) 0.017(5) -0.010(4) -0.047(5)
C29 0.035(3) 0.028(3) 0.024(3) -0.001(2) 0.001(3) -0.014(3)
C30 0.039(4) 0.069(4) 0.032(4) 0.004(3) -0.002(3) -0.026(3)
C31 0.054(4) 0.048(4) 0.029(4) 0.001(3) -0.002(3) -0.027(3)
C32 0.046(4) 0.067(5) 0.033(4) -0.010(3) 0.009(3) -0.035(4)
C33 0.064(5) 0.088(5) 0.043(5) -0.028(4) 0.012(4) -0.044(4)
C34 0.092(7) 0.158(9) 0.035(5) -0.027(6) 0.015(4) -0.076(7)
C35 0.119(8) 0.137(9) 0.041(5) 0.018(6) -0.013(5) -0.086(8)
C36 0.122(8) 0.107(7) 0.039(5) 0.018(5) -0.014(5) -0.062(6)
C37 0.047(4) 0.054(4) 0.035(4) -0.002(3) -0.005(3) -0.009(4)
C38 0.059(5) 0.085(6) 0.070(6) -0.033(4) 0.004(4) -0.032(5)
C39 0.067(6) 0.125(8) 0.132(9) -0.064(7) 0.011(6) -0.048(6)
C40 0.061(6) 0.124(8) 0.109(8) -0.053(7) 0.003(5) -0.031(6)
C41 0.057(5) 0.085(6) 0.077(6) -0.032(5) 0.000(5) -0.013(5)
C85 0.067(5) 0.075(5) 0.025(4) 0.002(3) -0.005(3) -0.022(4)
N1 0.035(3) 0.018(2) 0.040(3) 0.002(2) -0.005(2) -0.006(2)
N2 0.036(3) 0.023(2) 0.031(3) 0.004(2) -0.005(2) -0.003(2)
N3 0.077(4) 0.039(3) 0.046(4) -0.014(3) -0.022(3) -0.013(3)
N4 0.052(3) 0.060(3) 0.038(3) -0.012(3) 0.000(3) -0.033(3)
N5 0.040(3) 0.064(3) 0.030(3) -0.011(3) 0.007(2) -0.024(3)
N6 0.051(4) 0.066(4) 0.048(4) -0.013(3) -0.002(3) -0.013(3)

loop_
_atom_type_symbol
_atom_type_description
_atom_type_scat_dispersion_real
_atom_type_scat_dispersion_imag
_atom_type_scat_source
C C 0.0033 0.0016 'International Tables Vol C Tables 4.2.6.8 and 6.1.1.4'
H H 0.0000 0.0000 'International Tables Vol C Tables 4.2.6.8 and 6.1.1.4'
Gd Gd -0.1653 3.9035 'International Tables Vol C Tables 4.2.6.8 and 6.1.1.4'
N N 0.0061 0.0033 'International Tables Vol C Tables 4.2.6.8 and 6.1.1.4'
O O 0.0106 0.0060 'International Tables Vol C Tables 4.2.6.8 and 6.1.1.4'
S S 0.1246 0.1234 'International Tables Vol C Tables 4.2.6.8 and 6.1.1.4'

loop_
_geom_angle_atom_site_label_1
_geom_angle_atom_site_label_2
_geom_angle_atom_site_label_3
_geom_angle
_geom_angle_site_symmetry_1
_geom_angle_site_symmetry_3
O1 Gd1 Gd1 38.62(8) 2_755 2_755
O1 Gd1 Gd1 34.59(7) . 2_755
O1 Gd1 O1 73.21(12) 2_755 .
O1 Gd1 O2 123.89(12) 2_755 .
O1 Gd1 O5 84.63(12) 2_755 .
O1 Gd1 O6 78.20(12) 2_755 .
O1 Gd1 O10 74.31(12) 2_755 2_755
O1 Gd1 C11 25.73(12) . .
O1 Gd1 C11 98.87(14) 2_755 .
O1 Gd1 C20 154.11(12) . .
O1 Gd1 C20 81.03(13) 2_755 .
O1 Gd1 N1 141.62(13) 2_755 .
O1 Gd1 N2 114.04(12) . .
O1 Gd1 N2 148.96(14) 2_755 .
O2 Gd1 Gd1 85.34(8) . 2_755
O2 Gd1 O1 50.81(10) . .
O2 Gd1 O6 146.73(13) . .
O2 Gd1 C11 25.08(12) . .
O2 Gd1 C20 155.06(13) . .
O2 Gd1 N1 77.65(13) . .
O2 Gd1 N2 71.79(13) . .
O5 Gd1 Gd1 118.09(8) . 2_755
O5 Gd1 O1 143.86(11) . .
O5 Gd1 O2 143.20(13) . .
O5 Gd1 O6 52.11(12) . .
O5 Gd1 C11 153.04(15) . .
O5 Gd1 C20 26.25(14) . .
O5 Gd1 N1 93.85(13) . .
O5 Gd1 N2 72.54(13) . .
O6 Gd1 Gd1 113.61(8) . 2_755
O6 Gd1 O1 143.17(11) . .
O6 Gd1 C11 154.82(15) . .
O6 Gd1 C20 25.88(13) . .
O6 Gd1 N1 71.04(13) . .
O6 Gd1 N2 102.45(13) . .
O9 Gd1 Gd1 67.85(8) . 2_755
O9 Gd1 O1 75.50(12) . 2_755
O9 Gd1 O1 69.48(12) . .
O9 Gd1 O2 81.26(13) . .
O9 Gd1 O5 132.38(12) . .
O9 Gd1 O6 81.33(12) . .
O9 Gd1 O10 135.56(12) . 2_755
O9 Gd1 C11 73.79(14) . .
O9 Gd1 C20 106.87(15) . .
O9 Gd1 N1 77.63(13) . .
O9 Gd1 N2 135.53(13) . .
O10 Gd1 Gd1 68.14(8) 2_755 2_755
O10 Gd1 O1 71.03(12) 2_755 .
O10 Gd1 O2 89.33(13) 2_755 .
O10 Gd1 O5 75.72(12) 2_755 .
O10 Gd1 O6 122.56(12) 2_755 .
O10 Gd1 C11 79.51(14) 2_755 .
O10 Gd1 C20 99.77(15) 2_755 .
O10 Gd1 N1 142.39(13) 2_755 .
O10 Gd1 N2 79.76(13) 2_755 .
C11 Gd1 Gd1 60.27(11) . 2_755
C20 Gd1 Gd1 119.61(10) . 2_755
C20 Gd1 C11 179.27(18) . .
N1 Gd1 Gd1 143.43(10) . 2_755
N1 Gd1 O1 121.26(12) . .
N1 Gd1 C11 99.37(15) . .
N1 Gd1 C20 81.12(14) . .
N1 Gd1 N2 62.68(15) . .
N2 Gd1 Gd1 140.69(10) . 2_755
N2 Gd1 C11 92.82(14) . .
N2 Gd1 C20 86.92(14) . .
O3 S1 C14 106.5(4) . .
O3 S1 N3 107.4(3) . .
O4 S1 O3 119.8(4) . .
O4 S1 C14 109.8(4) . .
O4 S1 N3 107.0(3) . .
N3 S1 C14 105.6(3) . .
O7 S2 O8 120.4(3) . .
O7 S2 C23 107.0(3) . .
O7 S2 N4 106.3(3) . .
O8 S2 C23 107.7(3) . .
O8 S2 N4 107.5(3) . .
N4 S2 C23 107.3(3) . .
O11 S3 O12 117.1(3) . .
O11 S3 C32 106.4(3) . .
O11 S3 N5 108.6(3) . .
O12 S3 C32 109.0(3) . .
O12 S3 N5 107.8(3) . .
N5 S3 C32 107.6(3) . .
Gd1 O1 Gd1 106.79(12) 2_755 .
C11 O1 Gd1 161.1(4) . 2_755
C11 O1 Gd1 91.6(3) . .
C11 O2 Gd1 97.7(3) . .
C20 O5 Gd1 95.6(3) . .
C20 O6 Gd1 91.3(3) . .
C29 O9 Gd1 138.5(4) . .
C29 O10 Gd1 133.8(3) . 2_755
C2 C1 H1 117.9 . .
N1 C1 H1 117.9 . .
N1 C1 C2 124.2(5) . .
C1 C2 H2 121.3 . .
C3 C2 C1 117.4(6) . .
C3 C2 H2 121.3 . .
C2 C3 H3 120.2 . .
C2 C3 C4 119.6(6) . .
C4 C3 H3 120.2 . .
C3 C4 H4 119.8 . .
C3 C4 C5 120.3(6) . .
C5 C4 H4 119.8 . .
C4 C5 C6 122.6(5) . .
N1 C5 C4 120.4(6) . .
N1 C5 C6 117.1(5) . .
C7 C6 C5 122.1(5) . .
N2 C6 C5 116.4(5) . .
N2 C6 C7 121.5(6) . .
C6 C7 H7 120.2 . .
C8 C7 C6 119.6(6) . .
C8 C7 H7 120.2 . .
C7 C8 H8 120.4 . .
C9 C8 C7 119.2(6) . .
C9 C8 H8 120.4 . .
C8 C9 H9 120.8 . .
C8 C9 C10 118.3(6) . .
C10 C9 H9 120.8 . .
C9 C10 H10 118.1 . .
N2 C10 C9 123.7(6) . .
N2 C10 H10 118.1 . .
O1 C11 Gd1 62.7(3) . .
O1 C11 C12 118.5(5) . .
O2 C11 Gd1 57.3(3) . .
O2 C11 O1 119.9(5) . .
O2 C11 C12 121.6(5) . .
C12 C11 Gd1 178.2(4) . .
C11 C12 H12A 108.5 . .
C11 C12 H12B 108.5 . .
H12A C12 H12B 107.5 . .
C13 C12 C11 115.2(5) . .
C13 C12 H12A 108.5 . .
C13 C12 H12B 108.5 . .
C12 C13 H13A 108.8 . .
C12 C13 H13B 108.8 . .
H13A C13 H13B 107.7 . .
N3 C13 C12 113.8(6) . .
N3 C13 H13A 108.8 . .
N3 C13 H13B 108.8 . .
C15 C14 S1 121.9(7) . .
C15 C14 C19 117.5(9) . .
C19 C14 S1 120.6(7) . .
C14 C15 H15 119.2 . .
C14 C15 C16 121.6(8) . .
C16 C15 H15 119.2 . .
C15 C16 H16 120.5 . .
C17 C16 C15 119.0(10) . .
C17 C16 H16 120.5 . .
C16 C17 H17 119.6 . .
C16 C17 C18 120.7(10) . .
C18 C17 H17 119.6 . .
C17 C18 H18 120.0 . .
C19 C18 C17 120.1(9) . .
C19 C18 H18 120.0 . .
C14 C19 H19 119.5 . .
C18 C19 C14 121.1(9) . .
C18 C19 H19 119.5 . .
O5 C20 Gd1 58.1(3) . .
O5 C20 C21 118.5(5) . .
O6 C20 Gd1 62.8(3) . .
O6 C20 O5 120.9(5) . .
O6 C20 C21 120.6(5) . .
C21 C20 Gd1 175.4(4) . .
C20 C21 H21A 108.5 . .
C20 C21 H21B 108.5 . .
H21A C21 H21B 107.5 . .
C22 C21 C20 115.0(5) . .
C22 C21 H21A 108.5 . .
C22 C21 H21B 108.5 . .
C21 C22 H22A 108.6 . .
C21 C22 H22B 108.6 . .
H22A C22 H22B 107.6 . .
N4 C22 C21 114.5(5) . .
N4 C22 H22A 108.6 . .
N4 C22 H22B 108.6 . .
C24 C23 S2 120.3(5) . .
C28 C23 S2 120.7(6) . .
C28 C23 C24 119.0(7) . .
C23 C24 H24 120.0 . .
C23 C24 C25 119.9(8) . .
C25 C24 H24 120.0 . .
C24 C25 H25 119.6 . .
C26 C25 C24 120.7(9) . .
C26 C25 H25 119.6 . .
C25 C26 H26 120.4 . .
C25 C26 C27 119.3(9) . .
C27 C26 H26 120.4 . .
C26 C27 H27 120.4 . .
C28 C27 C26 119.2(9) . .
C28 C27 H27 120.4 . .
C23 C28 H28 119.1 . .
C27 C28 C23 121.8(9) . .
C27 C28 H28 119.1 . .
O9 C29 O10 125.5(5) . .
O9 C29 C30 116.1(5) . .
O10 C29 C30 118.4(5) . .
C29 C30 H30A 108.8 . .
C29 C30 H30B 108.8 . .
C29 C30 C31 114.0(5) . .
H30A C30 H30B 107.6 . .
C31 C30 H30A 108.8 . .
C31 C30 H30B 108.8 . .
C30 C31 H31A 108.9 . .
C30 C31 H31B 108.9 . .
H31A C31 H31B 107.7 . .
N5 C31 C30 113.5(5) . .
N5 C31 H31A 108.9 . .
N5 C31 H31B 108.9 . .
C33 C32 S3 118.1(6) . .
C85 C32 S3 122.0(5) . .
C85 C32 C33 119.9(7) . .
C32 C33 H33 120.9 . .
C32 C33 C34 118.2(8) . .
C34 C33 H33 120.9 . .
C33 C34 H34 119.5 . .
C35 C34 C33 121.0(8) . .
C35 C34 H34 119.5 . .
C34 C35 H35 119.7 . .
C36 C35 C34 120.7(8) . .
C36 C35 H35 119.7 . .
C35 C36 H36 120.3 . .
C35 C36 C85 119.3(9) . .
C85 C36 H36 120.3 . .
C38 C37 C37 122.4(7) . 2_666
N6 C37 C37 115.6(7) . 2_666
N6 C37 C38 121.9(6) . .
C37 C38 H38 120.1 . .
C39 C38 C37 119.9(7) . .
C39 C38 H38 120.1 . .
C38 C39 H39 120.9 . .
C38 C39 C40 118.2(8) . .
C40 C39 H39 120.9 . .
C39 C40 H40 120.0 . .
C41 C40 C39 120.1(8) . .
C41 C40 H40 120.0 . .
C40 C41 H41 118.6 . .
N6 C41 C40 122.7(7) . .
N6 C41 H41 118.6 . .
C32 C85 H85 119.6 . .
C36 C85 C32 120.9(7) . .
C36 C85 H85 119.6 . .
C1 N1 Gd1 119.6(3) . .
C1 N1 C5 118.1(5) . .
C5 N1 Gd1 122.1(4) . .
C6 N2 Gd1 121.6(4) . .
C10 N2 Gd1 120.7(4) . .
C10 N2 C6 117.7(5) . .
S1 N3 H3A 121.2 . .
C13 N3 S1 117.7(4) . .
C13 N3 H3A 121.2 . .
S2 N4 H4A 118.8 . .
C22 N4 S2 122.5(4) . .
C22 N4 H4A 118.8 . .
S3 N5 H5 118.5 . .
C31 N5 S3 123.0(4) . .
C31 N5 H5 118.5 . .
C41 N6 C37 117.1(6) . .

loop_
_geom_bond_atom_site_label_1
_geom_bond_atom_site_label_2
_geom_bond_distance
_geom_bond_site_symmetry_2
Gd1 Gd1 3.9828(7) 2_755
Gd1 O1 2.362(3) 2_755
Gd1 O1 2.596(3) .
Gd1 O2 2.479(3) .
Gd1 O5 2.433(4) .
Gd1 O6 2.537(4) .
Gd1 O9 2.343(4) .
Gd1 O10 2.370(4) 2_755
Gd1 C11 2.921(6) .
Gd1 C20 2.851(5) .
Gd1 N1 2.570(4) .
Gd1 N2 2.599(4) .
S1 O3 1.439(6) .
S1 O4 1.414(5) .
S1 C14 1.736(9) .
S1 N3 1.603(5) .
S2 O7 1.427(4) .
S2 O8 1.428(5) .
S2 C23 1.760(7) .
S2 N4 1.597(5) .
S3 O11 1.428(4) .
S3 O12 1.434(4) .
S3 C32 1.759(7) .
S3 N5 1.577(5) .
O1 C11 1.268(6) .
O2 C11 1.249(6) .
O5 C20 1.267(6) .
O6 C20 1.245(6) .
O9 C29 1.247(6) .
O10 C29 1.262(6) .
C1 H1 0.9300 .
C1 C2 1.384(7) .
C1 N1 1.328(7) .
C2 H2 0.9300 .
C2 C3 1.366(8) .
C3 H3 0.9300 .
C3 C4 1.368(9) .
C4 H4 0.9300 .
C4 C5 1.386(8) .
C5 C6 1.471(8) .
C5 N1 1.354(6) .
C6 C7 1.391(7) .
C6 N2 1.352(7) .
C7 H7 0.9300 .
C7 C8 1.375(9) .
C8 H8 0.9300 .
C8 C9 1.370(8) .
C9 H9 0.9300 .
C9 C10 1.385(8) .
C10 H10 0.9300 .
C10 N2 1.332(7) .
C11 C12 1.500(7) .
C12 H12A 0.9700 .
C12 H12B 0.9700 .
C12 C13 1.453(8) .
C13 H13A 0.9700 .
C13 H13B 0.9700 .
C13 N3 1.453(7) .
C14 C15 1.384(10) .
C14 C19 1.384(10) .
C15 H15 0.9300 .
C15 C16 1.391(12) .
C16 H16 0.9300 .
C16 C17 1.348(11) .
C17 H17 0.9300 .
C17 C18 1.381(12) .
C18 H18 0.9300 .
C18 C19 1.364(12) .
C19 H19 0.9300 .
C20 C21 1.498(7) .
C21 H21A 0.9700 .
C21 H21B 0.9700 .
C21 C22 1.496(7) .
C22 H22A 0.9700 .
C22 H22B 0.9700 .
C22 N4 1.467(7) .
C23 C24 1.376(9) .
C23 C28 1.368(9) .
C24 H24 0.9300 .
C24 C25 1.381(10) .
C25 H25 0.9300 .
C25 C26 1.366(12) .
C26 H26 0.9300 .
C26 C27 1.395(12) .
C27 H27 0.9300 .
C27 C28 1.360(11) .
C28 H28 0.9300 .
C29 C30 1.505(8) .
C30 H30A 0.9700 .
C30 H30B 0.9700 .
C30 C31 1.514(8) .
C31 H31A 0.9700 .
C31 H31B 0.9700 .
C31 N5 1.462(7) .
C32 C33 1.384(8) .
C32 C85 1.382(9) .
C33 H33 0.9300 .
C33 C34 1.392(11) .
C34 H34 0.9300 .
C34 C35 1.371(12) .
C35 H35 0.9300 .
C35 C36 1.354(11) .
C36 H36 0.9300 .
C36 C85 1.380(9) .
C37 C37 1.471(12) 2_666
C37 C38 1.365(9) .
C37 N6 1.349(7) .
C38 H38 0.9300 .
C38 C39 1.356(10) .
C39 H39 0.9300 .
C39 C40 1.369(10) .
C40 H40 0.9300 .
C40 C41 1.342(10) .
C41 H41 0.9300 .
C41 N6 1.340(8) .
C85 H85 0.9300 .
N3 H3A 0.8600 .
N4 H4A 0.8600 .
N5 H5 0.8600 .
